data_7157630
loop_
_publ_author_name
'Braire, Julien'
'Dorcet, Vincent'
'Vidal, Jo\"elle'
'Lalli, Claudia'
'Carreaux, Fran\,cois'

_publ_section_title
;
 BINOL derivatives-catalysed enantioselective allylboration of isatins:
 application to the synthesis of (R)-chimonamidine.
;
_journal_issue 31
_journal_name_full 'Organic &amp; biomolecular chemistry'
_journal_page_first 6042
_journal_page_last 6046
_journal_paper_doi 10.1039/d0ob01386b
_journal_volume 18
_journal_year 2020
_chemical_absolute_configuration rm/ad/rmad/syn/unk/.
_chemical_compound_source 'synthesis as described'
_chemical_formula_moiety 'C12 H13 N O2'
_chemical_formula_sum 'C12 H13 N O2'
_chemical_formula_weight 203.23
_space_group_crystal_system orthorhombic
_space_group_IT_number 19
_space_group_name_Hall 'P 2ac 2ab'
_space_group_name_H-M_alt 'P 21 21 21'
_atom_sites_solution_hydrogens geom
_atom_sites_solution_primary dual
_atom_sites_solution_secondary difmap
_audit_update_record
;
2020-02-17 deposited with the CCDC.	2020-07-28 downloaded from the CCDC.
;
_cell_angle_alpha 90
_cell_angle_beta 90
_cell_angle_gamma 90
_cell_formula_units_Z 4
_cell_length_a 7.3607(8)
_cell_length_b 8.0406(11)
_cell_length_c 17.598(2)
_cell_measurement_reflns_used 2143
_cell_measurement_temperature 150(2)
_cell_measurement_theta_max 74.4807
_cell_measurement_theta_min 5.0265
_cell_measurement_wavelength 1.54184
_cell_volume 1041.5(2)
_computing_cell_refinement 'APEX3 (Bruker, 2015)'
_computing_data_collection 'SAINT (Bruker, 2014)'
_computing_data_reduction 'SAINT (Bruker, 2014)'
_computing_molecular_graphics 'SXGRAPH (L. Farrugia, 1999), Mercury (CSD, 2016)'
_computing_publication_material 'CRYSCALC (T. Roisnel, local program, 2019)'
_computing_structure_refinement 'SHELXL-2017_1 (Sheldrick, 2017)'
_computing_structure_solution 'SHELXT (Sheldrick, 2015)'
_diffrn_ambient_temperature 150(2)
_diffrn_detector '(CMOS) PHOTON 100'
_diffrn_detector_area_resol_mean 10.4167
_diffrn_measured_fraction_theta_full 0.977
_diffrn_measured_fraction_theta_max 0.968
_diffrn_measurement_device_type 'D8 VENTURE Bruker AXS'
_diffrn_measurement_method 'rotation images'
_diffrn_orient_matrix_UB_11 0.0216660
_diffrn_orient_matrix_UB_12 0.0739528
_diffrn_orient_matrix_UB_13 -0.0447802
_diffrn_orient_matrix_UB_21 0.0210248
_diffrn_orient_matrix_UB_22 -0.0999229
_diffrn_orient_matrix_UB_23 -0.0326705
_diffrn_orient_matrix_UB_31 -0.1324593
_diffrn_orient_matrix_UB_32 -0.0037641
_diffrn_orient_matrix_UB_33 -0.0125102
_diffrn_radiation_monochromator 'multilayer monochromator'
_diffrn_radiation_probe x-ray
_diffrn_radiation_source 'Incoatec microfocus sealed tube'
_diffrn_radiation_type CuK\a
_diffrn_radiation_wavelength 1.54178
_diffrn_reflns_av_R_equivalents 0.0566
_diffrn_reflns_av_unetI/netI 0.0766
_diffrn_reflns_limit_h_max 6
_diffrn_reflns_limit_h_min -9
_diffrn_reflns_limit_k_max 9
_diffrn_reflns_limit_k_min -9
_diffrn_reflns_limit_l_max 22
_diffrn_reflns_limit_l_min -18
_diffrn_reflns_number 4737
_diffrn_reflns_theta_full 67.684
_diffrn_reflns_theta_max 74.603
_diffrn_reflns_theta_min 6.519
_diffrn_source_current 1.0
_diffrn_source_voltage 50.0
_exptl_absorpt_coefficient_mu 0.718
_exptl_absorpt_correction_T_max 0.854
_exptl_absorpt_correction_T_min 0.693
_exptl_absorpt_correction_type multi-scan
_exptl_absorpt_process_details
;
  [Sheldrick, G.M. (2014). SADABS Bruker AXS Inc., Madison, Wisconsin, USA]
;
_exptl_crystal_colour colourless
_exptl_crystal_density_diffrn 1.296
_exptl_crystal_description prism
_exptl_crystal_F_000 432
_exptl_crystal_size_max 0.600
_exptl_crystal_size_mid 0.240
_exptl_crystal_size_min 0.220
_refine_diff_density_max 0.310
_refine_diff_density_min -0.314
_refine_diff_density_rms 0.081
_refine_ls_abs_structure_details
;
Flack x determined using 415 quotients [(I+)-(I-)]/[(I+)+(I-)]
(Parsons, Flack and Wagner, Acta Cryst. B69 (2013) 249-259).
;
_refine_ls_abs_structure_Flack 0.0(4)
_refine_ls_extinction_coef 0.023(4)
_refine_ls_extinction_method 'SHELXL-2017_1 (Sheldrick 2017)'
_refine_ls_goodness_of_fit_ref 1.015
_refine_ls_hydrogen_treatment constr
_refine_ls_matrix_type full
_refine_ls_number_parameters 139
_refine_ls_number_reflns 1990
_refine_ls_number_restraints 0
_refine_ls_restrained_S_all 1.015
_refine_ls_R_factor_all 0.1305
_refine_ls_R_factor_gt 0.0830
_refine_ls_shift/su_max 0.000
_refine_ls_shift/su_mean 0.000
_refine_ls_structure_factor_coef Fsqd
_refine_ls_weighting_details 'w=1/[\s^2^(Fo^2^)+(0.0636P)^2^+4.4547P] where P=(Fo^2^+2Fc^2^)/3'
_refine_ls_weighting_scheme calc
_refine_ls_wR_factor_gt 0.2006
_refine_ls_wR_factor_ref 0.2428
_reflns_Friedel_coverage 0.635
_reflns_Friedel_fraction_full 0.923
_reflns_Friedel_fraction_max 0.885
_reflns_number_gt 1408
_reflns_number_total 1990
_reflns_threshold_expression >2sigma(I)
_cod_data_source_file d0ob01386b2.cif
_cod_data_source_block JBR49P01
_cod_depositor_comments 'Adding full bibliography for 7157629--7157630.cif.'
_cod_database_code 7157630

loop_
_space_group_symop_operation_xyz
'x, y, z'
'-x+1/2, -y, z+1/2'
'-x, y+1/2, -z+1/2'
'x+1/2, -y+1/2, -z'

loop_
_atom_site_label
_atom_site_type_symbol
_atom_site_fract_x
_atom_site_fract_y
_atom_site_fract_z
_atom_site_U_iso_or_equiv
_atom_site_adp_type
_atom_site_occupancy
_atom_site_site_symmetry_order
_atom_site_calc_flag
_atom_site_refinement_flags_posn
_atom_site_refinement_flags_adp
_atom_site_refinement_flags_occupancy
_atom_site_disorder_assembly
_atom_site_disorder_group
C1 C 0.6706(9) 0.3307(9) 0.5380(4) 0.0273(16) Uani 1 1 d . . . . .
C2 C 0.7075(11) 0.2596(12) 0.4683(5) 0.0370(19) Uani 1 1 d . . . . .
H2 H 0.725546 0.143252 0.462493 0.044 Uiso 1 1 calc R U . . .
C3 C 0.7166(11) 0.3691(13) 0.4067(5) 0.042(2) Uani 1 1 d . . . . .
H3 H 0.741188 0.325532 0.357531 0.051 Uiso 1 1 calc R U . . .
C4 C 0.6911(11) 0.5387(12) 0.4148(5) 0.043(2) Uani 1 1 d . . . . .
H4 H 0.698266 0.609326 0.371579 0.051 Uiso 1 1 calc R U . . .
C5 C 0.6548(11) 0.6067(11) 0.4866(4) 0.0360(19) Uani 1 1 d . . . . .
H5 H 0.637568 0.722981 0.492672 0.043 Uiso 1 1 calc R U . . .
C6 C 0.6445(10) 0.5013(10) 0.5479(4) 0.0300(17) Uani 1 1 d . . . . .
C7 C 0.6095(10) 0.5355(10) 0.6313(5) 0.0318(17) Uani 1 1 d . . . . .
C8 C 0.6083(10) 0.3585(10) 0.6641(4) 0.0331(17) Uani 1 1 d . . . . .
C9 C 0.6706(12) 0.0704(10) 0.6179(5) 0.044(2) Uani 1 1 d . . . . .
H9A H 0.650374 0.041521 0.671306 0.066 Uiso 1 1 calc R U . . .
H9B H 0.793138 0.036206 0.602762 0.066 Uiso 1 1 calc R U . . .
H9C H 0.580900 0.012998 0.586125 0.066 Uiso 1 1 calc R U . . .
C10 C 0.7622(10) 0.6352(11) 0.6678(5) 0.0366(19) Uani 1 1 d . . . . .
H10A H 0.764104 0.747594 0.644842 0.044 Uiso 1 1 calc R U . . .
H10B H 0.734893 0.648573 0.722572 0.044 Uiso 1 1 calc R U . . .
C11 C 0.9472(11) 0.5599(11) 0.6600(5) 0.040(2) Uani 1 1 d . . . . .
H11 H 1.000415 0.561366 0.610782 0.048 Uiso 1 1 calc R U . . .
C12 C 1.0412(11) 0.4931(13) 0.7140(5) 0.051(2) Uani 1 1 d . . . . .
H12A H 0.993465 0.488825 0.764092 0.061 Uiso 1 1 calc R U . . .
H12B H 1.157948 0.448254 0.703545 0.061 Uiso 1 1 calc R U . . .
O1 O 0.4400(8) 0.6144(8) 0.6395(3) 0.0436(15) Uani 1 1 d . . . . .
H1 H 0.425766 0.643248 0.685040 0.065 Uiso 1 1 calc R U . . .
O2 O 0.5718(8) 0.3229(8) 0.7305(3) 0.0443(16) Uani 1 1 d . . . . .
N1 N 0.6518(8) 0.2472(8) 0.6082(4) 0.0321(15) Uani 1 1 d . . . . .

loop_
_atom_site_aniso_label
_atom_site_aniso_U_11
_atom_site_aniso_U_22
_atom_site_aniso_U_33
_atom_site_aniso_U_23
_atom_site_aniso_U_13
_atom_site_aniso_U_12
C1 0.026(3) 0.029(4) 0.027(4) 0.002(3) 0.002(3) 0.000(3)
C2 0.035(4) 0.041(5) 0.036(4) -0.006(4) 0.004(3) 0.005(4)
C3 0.034(4) 0.057(6) 0.036(4) -0.010(5) 0.000(3) -0.001(4)
C4 0.040(4) 0.052(6) 0.037(5) 0.006(4) 0.001(4) -0.010(4)
C5 0.046(4) 0.029(4) 0.034(4) -0.001(3) 0.007(3) 0.001(4)
C6 0.032(3) 0.027(4) 0.032(4) 0.001(3) 0.000(3) 0.000(3)
C7 0.034(4) 0.028(4) 0.034(4) 0.002(3) 0.001(3) 0.004(3)
C8 0.032(4) 0.034(4) 0.033(4) 0.001(4) 0.002(3) -0.003(3)
C9 0.042(4) 0.032(5) 0.058(6) 0.006(4) 0.000(4) 0.006(4)
C10 0.042(4) 0.032(5) 0.035(4) 0.002(4) -0.006(3) 0.001(3)
C11 0.034(4) 0.052(5) 0.034(4) 0.000(4) 0.000(3) -0.004(4)
C12 0.036(4) 0.065(7) 0.052(6) -0.003(5) 0.003(4) 0.010(4)
O1 0.039(3) 0.051(4) 0.041(3) -0.001(3) 0.002(3) 0.014(3)
O2 0.048(3) 0.051(4) 0.035(3) 0.007(3) 0.007(3) -0.005(3)
N1 0.034(3) 0.026(3) 0.037(4) 0.002(3) 0.001(3) -0.001(3)

loop_
_atom_type_symbol
_atom_type_description
_atom_type_scat_dispersion_real
_atom_type_scat_dispersion_imag
_atom_type_scat_source
C C 0.0181 0.0091 'International Tables Vol C Tables 4.2.6.8 and 6.1.1.4'
H H 0.0000 0.0000 'International Tables Vol C Tables 4.2.6.8 and 6.1.1.4'
O O 0.0492 0.0322 'International Tables Vol C Tables 4.2.6.8 and 6.1.1.4'
N N 0.0311 0.0180 'International Tables Vol C Tables 4.2.6.8 and 6.1.1.4'

loop_
_geom_angle_atom_site_label_1
_geom_angle_atom_site_label_2
_geom_angle_atom_site_label_3
_geom_angle
_geom_angle_site_symmetry_1
_geom_angle_site_symmetry_3
_geom_angle_publ_flag
C2 C1 C6 123.0(7) . . ?
C2 C1 N1 126.8(7) . . ?
C6 C1 N1 110.2(6) . . ?
C1 C2 C3 115.9(8) . . ?
C1 C2 H2 122.0 . . ?
C3 C2 H2 122.0 . . ?
C4 C3 C2 122.3(8) . . ?
C4 C3 H3 118.9 . . ?
C2 C3 H3 118.9 . . ?
C3 C4 C5 120.2(8) . . ?
C3 C4 H4 119.9 . . ?
C5 C4 H4 119.9 . . ?
C6 C5 C4 118.6(8) . . ?
C6 C5 H5 120.7 . . ?
C4 C5 H5 120.7 . . ?
C5 C6 C1 120.0(7) . . ?
C5 C6 C7 131.2(7) . . ?
C1 C6 C7 108.8(6) . . ?
O1 C7 C6 109.4(6) . . ?
O1 C7 C10 111.9(7) . . ?
C6 C7 C10 112.3(6) . . ?
O1 C7 C8 111.9(6) . . ?
C6 C7 C8 101.4(6) . . ?
C10 C7 C8 109.5(6) . . ?
O2 C8 N1 125.5(8) . . ?
O2 C8 C7 125.0(7) . . ?
N1 C8 C7 109.5(6) . . ?
N1 C9 H9A 109.5 . . ?
N1 C9 H9B 109.5 . . ?
H9A C9 H9B 109.5 . . ?
N1 C9 H9C 109.5 . . ?
H9A C9 H9C 109.5 . . ?
H9B C9 H9C 109.5 . . ?
C11 C10 C7 114.8(7) . . ?
C11 C10 H10A 108.6 . . ?
C7 C10 H10A 108.6 . . ?
C11 C10 H10B 108.6 . . ?
C7 C10 H10B 108.6 . . ?
H10A C10 H10B 107.5 . . ?
C12 C11 C10 126.0(8) . . ?
C12 C11 H11 117.0 . . ?
C10 C11 H11 117.0 . . ?
C11 C12 H12A 120.0 . . ?
C11 C12 H12B 120.0 . . ?
H12A C12 H12B 120.0 . . ?
C7 O1 H1 109.5 . . ?
C8 N1 C1 109.9(6) . . ?
C8 N1 C9 125.7(7) . . ?
C1 N1 C9 124.3(7) . . ?

loop_
_geom_bond_atom_site_label_1
_geom_bond_atom_site_label_2
_geom_bond_distance
_geom_bond_site_symmetry_2
_geom_bond_publ_flag
C1 C2 1.380(11) . ?
C1 C6 1.396(11) . ?
C1 N1 1.413(9) . ?
C2 C3 1.398(12) . ?
C2 H2 0.9500 . ?
C3 C4 1.385(14) . ?
C3 H3 0.9500 . ?
C4 C5 1.402(12) . ?
C4 H4 0.9500 . ?
C5 C6 1.373(10) . ?
C5 H5 0.9500 . ?
C6 C7 1.515(10) . ?
C7 O1 1.408(9) . ?
C7 C10 1.523(11) . ?
C7 C8 1.536(11) . ?
C8 O2 1.232(9) . ?
C8 N1 1.369(10) . ?
C9 N1 1.438(10) . ?
C9 H9A 0.9800 . ?
C9 H9B 0.9800 . ?
C9 H9C 0.9800 . ?
C10 C11 1.497(11) . ?
C10 H10A 0.9900 . ?
C10 H10B 0.9900 . ?
C11 C12 1.292(12) . ?
C11 H11 0.9500 . ?
C12 H12A 0.9500 . ?
C12 H12B 0.9500 . ?
O1 H1 0.8400 . ?

loop_
_geom_torsion_atom_site_label_1
_geom_torsion_atom_site_label_2
_geom_torsion_atom_site_label_3
_geom_torsion_atom_site_label_4
_geom_torsion
_geom_torsion_site_symmetry_1
_geom_torsion_site_symmetry_2
_geom_torsion_site_symmetry_3
_geom_torsion_site_symmetry_4
_geom_torsion_publ_flag
C6 C1 C2 C3 -0.4(11) . . . . ?
N1 C1 C2 C3 179.0(7) . . . . ?
C1 C2 C3 C4 0.3(12) . . . . ?
C2 C3 C4 C5 0.0(13) . . . . ?
C3 C4 C5 C6 -0.3(12) . . . . ?
C4 C5 C6 C1 0.2(11) . . . . ?
C4 C5 C6 C7 179.4(8) . . . . ?
C2 C1 C6 C5 0.2(11) . . . . ?
N1 C1 C6 C5 -179.3(7) . . . . ?
C2 C1 C6 C7 -179.3(7) . . . . ?
N1 C1 C6 C7 1.3(8) . . . . ?
C5 C6 C7 O1 58.9(11) . . . . ?
C1 C6 C7 O1 -121.8(7) . . . . ?
C5 C6 C7 C10 -66.0(10) . . . . ?
C1 C6 C7 C10 113.3(7) . . . . ?
C5 C6 C7 C8 177.2(8) . . . . ?
C1 C6 C7 C8 -3.4(8) . . . . ?
O1 C7 C8 O2 -58.2(10) . . . . ?
C6 C7 C8 O2 -174.7(7) . . . . ?
C10 C7 C8 O2 66.5(10) . . . . ?
O1 C7 C8 N1 121.1(7) . . . . ?
C6 C7 C8 N1 4.6(8) . . . . ?
C10 C7 C8 N1 -114.2(7) . . . . ?
O1 C7 C10 C11 -179.0(7) . . . . ?
C6 C7 C10 C11 -55.4(9) . . . . ?
C8 C7 C10 C11 56.3(9) . . . . ?
C7 C10 C11 C12 -109.1(11) . . . . ?
O2 C8 N1 C1 175.1(7) . . . . ?
C7 C8 N1 C1 -4.1(8) . . . . ?
O2 C8 N1 C9 -3.0(12) . . . . ?
C7 C8 N1 C9 177.7(7) . . . . ?
C2 C1 N1 C8 -177.6(7) . . . . ?
C6 C1 N1 C8 1.8(8) . . . . ?
C2 C1 N1 C9 0.6(12) . . . . ?
C6 C1 N1 C9 -180.0(7) . . . . ?
